data_7013958
loop_
_publ_author_name
'Avent, Anthony G.'
'Caro, Catherine F.'
'Hitchcock, Peter B.'
'Lappert, Michael F.'
'Li, Zhengning'
'Wei, Xue-Hong'

_publ_section_title
;
 Synthetic and structural experiments on yttrium, cerium and magnesium
 trimethylsilylmethyls and their reaction products with nitriles; with
 a note on two cerium beta-diketiminates.
;
_journal_issue 10
_journal_name_full 'Dalton transactions (Cambridge, England : 2003)'
_journal_page_first 1567
_journal_page_last 1577
_journal_paper_doi 10.1039/b316695n
_journal_year 2004
_chemical_compound_source 'synthesis as described'
_chemical_formula_moiety 'C21 H57 Ce1 O3 Si6'
_chemical_formula_sum 'C21 H57 Ce O3 Si6'
_chemical_formula_weight 666.33
_chemical_name_common '[Ce{CH(SiMe3)(SiMe2OMe)}3]'
_chemical_name_systematic
;
?
;
_space_group_IT_number 159
_symmetry_cell_setting trigonal
_symmetry_Int_Tables_number 159
_symmetry_space_group_name_Hall 'P 3 -2c'
_symmetry_space_group_name_H-M 'P 3 1 c'
_atom_sites_solution_hydrogens geom
_atom_sites_solution_primary direct
_atom_sites_solution_secondary difmap
_audit_conform_dict_location ftp://ftp.iucr.org/pub/cif_core.dic
_audit_conform_dict_name cif_core.dic
_audit_conform_dict_version 2.2
_audit_creation_date 2002-11-05T14:26:39-00:00
_audit_creation_method 'WinGX routine CIF_UPDATE'
_cell_angle_alpha 90
_cell_angle_beta 90
_cell_angle_gamma 120
_cell_formula_units_Z 2
_cell_length_a 15.9563(3)
_cell_length_b 15.9563(3)
_cell_length_c 9.6101(2)
_cell_measurement_reflns_used 10889
_cell_measurement_temperature 173(2)
_cell_measurement_theta_max 27.878
_cell_measurement_theta_min 3.705
_cell_measurement_wavelength 0.71073
_cell_volume 2118.96(7)
_computing_cell_refinement 'HKL Scalepack (Otwinowski & Minor 1997)'
_computing_data_collection 'Collect (Nonius BV, 1997-2000)'
_computing_data_reduction 'HKL Denzo and Scalepack (Otwinowski & Minor 1997)'
_computing_molecular_graphics 'Ortep-3 for Windows (Farrugia, 1997)'
_computing_publication_material 'WinGX publication routines (Farrugia, 1999)'
_computing_structure_refinement 'SHELXL-97 (Sheldrick, 1997)'
_computing_structure_solution 'SHELXS-97 (Sheldrick, 1997)'
_diffrn_ambient_temperature 173(2)
_diffrn_measured_fraction_theta_full 0.996
_diffrn_measured_fraction_theta_max 0.996
_diffrn_measurement_device '95mm CCD camera on \k-goniostat'
_diffrn_measurement_device_type KappaCCD
_diffrn_measurement_method CCD
_diffrn_radiation_monochromator graphite
_diffrn_radiation_probe x-ray
_diffrn_radiation_type MoK\a
_diffrn_radiation_wavelength 0.7107
_diffrn_reflns_av_R_equivalents 0.0411
_diffrn_reflns_av_unetI/netI 0.0265
_diffrn_reflns_limit_h_max 20
_diffrn_reflns_limit_h_min -14
_diffrn_reflns_limit_k_max 14
_diffrn_reflns_limit_k_min -20
_diffrn_reflns_limit_l_max 12
_diffrn_reflns_limit_l_min -10
_diffrn_reflns_number 16092
_diffrn_reflns_theta_full 27.88
_diffrn_reflns_theta_max 27.88
_diffrn_reflns_theta_min 3.9
_exptl_absorpt_coefficient_mu 1.259
_exptl_absorpt_correction_T_max 0.8436
_exptl_absorpt_correction_T_min 0.7406
_exptl_absorpt_correction_type multi-scan
_exptl_absorpt_process_details
;
[c.f. r.h. blessing, acta cryst. (1995), a51, 33-38]
;
_exptl_crystal_colour colourless
_exptl_crystal_density_diffrn 1.044
_exptl_crystal_density_method 'not measured'
_exptl_crystal_description prism
_exptl_crystal_F_000 698
_exptl_crystal_size_max 0.2
_exptl_crystal_size_mid 0.1
_exptl_crystal_size_min 0.1
_refine_diff_density_max 1.32
_refine_diff_density_min -0.305
_refine_diff_density_rms 0.087
_refine_ls_abs_structure_details 'Flack H D (1983), Acta Cryst. A39, 876-881'
_refine_ls_abs_structure_Flack -0.011(17)
_refine_ls_extinction_method none
_refine_ls_goodness_of_fit_ref 1.159
_refine_ls_hydrogen_treatment 'H on C1 refined; others riding'
_refine_ls_matrix_type full
_refine_ls_number_parameters 98
_refine_ls_number_reflns 3227
_refine_ls_number_restraints 1
_refine_ls_restrained_S_all 1.159
_refine_ls_R_factor_all 0.0333
_refine_ls_R_factor_gt 0.0292
_refine_ls_shift/su_max 0
_refine_ls_shift/su_mean 0
_refine_ls_structure_factor_coef Fsqd
_refine_ls_weighting_details 'calc w=1/[\s^2^(Fo^2^)+(0.0569P)^2^+0.0000P] where P=(Fo^2^+2Fc^2^)/3'
_refine_ls_weighting_scheme calc
_refine_ls_wR_factor_gt 0.0862
_refine_ls_wR_factor_ref 0.0885
_reflns_number_gt 3003
_reflns_number_total 3227
_reflns_threshold_expression >2sigma(I)
_cod_data_source_file b316695n.txt
_cod_data_source_block (4)-nov702
_cod_depositor_comments
;
The following automatic conversions were performed:

'_symmetry_cell_setting' tag value 'trigonalh' was replaced with
'trigonal' value as specified in the replacement file
'/home/robertas/cod-tools/perl-scripts/inputs/replacement_values.lst'.

Automatic conversion script
Id: cif_fix_values 3143 2015-03-26 13:38:13Z robertas 
;
_cod_original_sg_symbol_H-M P31c
_cod_database_code 7013958

loop_
_symmetry_equiv_pos_as_xyz
'x, y, z'
'-y, x-y, z'
'y, x, z+1/2'
'-x+y, -x, z'
'-x, -x+y, z+1/2'
'x-y, -y, z+1/2'

loop_
_atom_site_label
_atom_site_type_symbol
_atom_site_fract_x
_atom_site_fract_y
_atom_site_fract_z
_atom_site_U_iso_or_equiv
_atom_site_adp_type
_atom_site_occupancy
_atom_site_symmetry_multiplicity
_atom_site_calc_flag
_atom_site_refinement_flags
_atom_site_disorder_assembly
_atom_site_disorder_group
Ce Ce 0.3333 0.6667 0.32368(3) 0.04068(10) Uani 1 3 d S . .
Si1 Si 0.29510(10) 0.84592(9) 0.40085(14) 0.0621(3) Uani 1 1 d . . .
Si2 Si 0.17157(8) 0.74431(11) 0.12659(14) 0.0676(3) Uani 1 1 d . . .
O O 0.3488(2) 0.7936(2) 0.4941(3) 0.0615(7) Uani 1 1 d . . .
C1 C 0.2787(3) 0.7860(3) 0.2364(4) 0.0536(8) Uani 1 1 d . . .
H1 H 0.334(3) 0.827(5) 0.178(7) 0.077(18) Uiso 1 1 d . . .
C2 C 0.3882(5) 0.8218(4) 0.6326(5) 0.0888(17) Uani 1 1 d . . .
H2C H 0.4396 0.8898 0.632 0.133 Uiso 1 1 calc R . .
H2B H 0.4148 0.7812 0.663 0.133 Uiso 1 1 calc R . .
H2A H 0.3368 0.8136 0.6967 0.133 Uiso 1 1 calc R . .
C3 C 0.1839(6) 0.8187(6) 0.4995(7) 0.104(2) Uani 1 1 d . . .
H3C H 0.1443 0.8373 0.4437 0.156 Uiso 1 1 calc R . .
H3B H 0.2021 0.8553 0.5869 0.156 Uiso 1 1 calc R . .
H3A H 0.1466 0.7493 0.5199 0.156 Uiso 1 1 calc R . .
C4 C 0.3849(6) 0.9809(4) 0.4090(8) 0.103(2) Uani 1 1 d . . .
H4C H 0.4494 0.9928 0.3827 0.155 Uiso 1 1 calc R . .
H4B H 0.387 1.0043 0.5038 0.155 Uiso 1 1 calc R . .
H4A H 0.3648 1.0151 0.3445 0.155 Uiso 1 1 calc R . .
C5 C 0.0587(4) 0.6457(5) 0.2116(8) 0.101(2) Uani 1 1 d . . .
H5C H 0.0672 0.5901 0.2314 0.151 Uiso 1 1 calc R . .
H5B H 0.0035 0.6256 0.1488 0.151 Uiso 1 1 calc R . .
H5A H 0.0468 0.6699 0.2986 0.151 Uiso 1 1 calc R . .
C6 C 0.1916(5) 0.6981(8) -0.0405(7) 0.126(3) Uani 1 1 d . . .
H6C H 0.2479 0.7501 -0.0881 0.189 Uiso 1 1 calc R . .
H6B H 0.1342 0.6754 -0.0997 0.189 Uiso 1 1 calc R . .
H6A H 0.2032 0.6443 -0.0218 0.189 Uiso 1 1 calc R . .
C7 C 0.1401(6) 0.8376(7) 0.0789(12) 0.139(4) Uani 1 1 d . . .
H7C H 0.1276 0.8638 0.1636 0.209 Uiso 1 1 calc R . .
H7B H 0.082 0.8084 0.0204 0.209 Uiso 1 1 calc R . .
H7A H 0.1939 0.8898 0.0275 0.209 Uiso 1 1 calc R . .

loop_
_atom_site_aniso_label
_atom_site_aniso_U_11
_atom_site_aniso_U_22
_atom_site_aniso_U_33
_atom_site_aniso_U_23
_atom_site_aniso_U_13
_atom_site_aniso_U_12
Ce 0.04394(11) 0.04394(11) 0.03418(14) 0 0 0.02197(6)
Si1 0.0712(7) 0.0554(6) 0.0655(7) -0.0004(5) 0.0135(6) 0.0360(6)
Si2 0.0533(6) 0.0774(8) 0.0748(8) 0.0194(6) -0.0016(5) 0.0347(6)
O 0.0788(19) 0.0610(16) 0.0451(15) -0.0138(13) -0.0068(12) 0.0353(14)
C1 0.050(2) 0.062(2) 0.051(2) 0.0096(16) 0.0049(15) 0.0298(17)
C2 0.102(4) 0.096(4) 0.057(3) -0.034(2) -0.012(3) 0.040(3)
C3 0.105(5) 0.133(6) 0.092(5) 0.005(4) 0.035(4) 0.073(4)
C4 0.127(6) 0.054(3) 0.118(5) -0.009(3) 0.027(4) 0.038(3)
C5 0.057(3) 0.100(4) 0.120(6) 0.023(4) 0.004(3) 0.020(3)
C6 0.088(4) 0.210(8) 0.059(4) -0.019(5) -0.022(3) 0.059(5)
C7 0.097(5) 0.126(6) 0.212(10) 0.074(7) -0.002(6) 0.069(5)

loop_
_atom_type_symbol
_atom_type_description
_atom_type_scat_dispersion_real
_atom_type_scat_dispersion_imag
_atom_type_scat_source
C C 0.0033 0.0016 'International Tables Vol C Tables 4.2.6.8 and 6.1.1.4'
H H 0 0 'International Tables Vol C Tables 4.2.6.8 and 6.1.1.4'
Ce Ce -0.2486 2.6331 'International Tables Vol C Tables 4.2.6.8 and 6.1.1.4'
O O 0.0106 0.006 'International Tables Vol C Tables 4.2.6.8 and 6.1.1.4'
Si Si 0.0817 0.0704 'International Tables Vol C Tables 4.2.6.8 and 6.1.1.4'

loop_
_geom_angle_atom_site_label_1
_geom_angle_atom_site_label_2
_geom_angle_atom_site_label_3
_geom_angle
_geom_angle_site_symmetry_1
_geom_angle_site_symmetry_3
_geom_angle_publ_flag
O Ce O 82.28(12) . 2_665 ?
O Ce C1 63.57(12) . . ?
O Ce C1 106.34(11) 2_665 . ?
O Ce C1 142.56(12) 4_565 . ?
C1 Ce C1 110.09(9) . 2_665 ?
O Si1 C1 100.10(16) . . ?
O Si1 C3 105.7(3) . . ?
C1 Si1 C3 117.1(3) . . ?
O Si1 C4 104.6(3) . . ?
C1 Si1 C4 117.8(2) . . ?
C3 Si1 C4 109.5(3) . . ?
C1 Si2 C7 115.5(4) . . ?
C1 Si2 C6 109.1(3) . . ?
C7 Si2 C6 105.9(5) . . ?
C1 Si2 C5 112.5(3) . . ?
C7 Si2 C5 104.4(4) . . ?
C6 Si2 C5 108.9(4) . . ?
C2 O Si1 125.0(3) . . ?
C2 O Ce 134.7(3) . . ?
Si1 O Ce 100.33(13) . . ?
Si1 C1 Si2 124.2(2) . . ?
Si1 C1 Ce 95.33(15) . . ?
Si2 C1 Ce 121.0(2) . . ?

loop_
_geom_bond_atom_site_label_1
_geom_bond_atom_site_label_2
_geom_bond_distance
_geom_bond_site_symmetry_2
_geom_bond_publ_flag
Ce O 2.519(3) . ?
Ce C1 2.598(4) . ?
Si1 O 1.718(4) . ?
Si1 C1 1.798(4) . ?
Si1 C3 1.862(6) . ?
Si1 C4 1.900(6) . ?
Si2 C1 1.828(4) . ?
Si2 C7 1.850(7) . ?
Si2 C6 1.860(8) . ?
Si2 C5 1.884(6) . ?
O C2 1.444(6) . ?
